data_4076311
loop_
_publ_author_name
'Conde-Guadano, Susana'
'Danopoulos, Andreas A.'
'Pattacini, Roberto'
'Hanton, Martin'
'Tooze, Robert P.'

_publ_section_title
;
 Indenyl Functionalized N-Heterocyclic Carbene Complexes of Chromium:
 Syntheses, Structures, and Reactivity Studies Relevant to Ethylene
 Oligomerization and Polymerization
;
_journal_issue 5
_journal_name_full Organometallics
_journal_page_first 1643
_journal_paper_doi 10.1021/om200641u
_journal_volume 31
_journal_year 2012
_chemical_formula_sum 'C31 H40 Cl Cr N2 O0.5'
_chemical_formula_weight 536.10
_chemical_name_systematic
;
 ?
;
_space_group_IT_number 60
_symmetry_cell_setting orthorhombic
_symmetry_space_group_name_Hall '-P 2n 2ab'
_symmetry_space_group_name_H-M 'P b c n'
_atom_sites_solution_hydrogens geom
_atom_sites_solution_primary direct
_atom_sites_solution_secondary difmap
_audit_creation_method SHELXL-97
_cell_angle_alpha 90.00
_cell_angle_beta 90.00
_cell_angle_gamma 90.00
_cell_formula_units_Z 8
_cell_length_a 22.7359(11)
_cell_length_b 16.9398(8)
_cell_length_c 14.8727(6)
_cell_measurement_reflns_used 323116
_cell_measurement_temperature 153(2)
_cell_measurement_theta_max 27.48
_cell_measurement_theta_min 2.91
_cell_volume 5728.1(5)
_computing_cell_refinement
;
'DENZO (Otwinowski & Minor, 1997) & COLLECT (Hooft, R.W.W., 1998)'
;
_computing_data_collection 'COLLECT (Hooft, R.W.W., 1998)'
_computing_data_reduction
;
'DENZO (Otwinowski & Minor, 1997) & COLLECT (Hooft, R.W.W., 1998)'
;
_computing_molecular_graphics 'ORTEP-3 (Farrugia, 1997)'
_computing_publication_material 'WinGX (Farrugia, 1999)'
_computing_structure_refinement 'SHELXL-97 (Sheldrick, 2008)'
_computing_structure_solution 'SHELXS-97 (Sheldrick, 1997)'
_diffrn_ambient_temperature 153(2)
_diffrn_detector_area_resol_mean 9.091
_diffrn_measured_fraction_theta_full 0.998
_diffrn_measured_fraction_theta_max 0.998
_diffrn_measurement_device_type
;
'Bruker-Nonius 95mm CCD camera on \k-goniostat'
;
_diffrn_measurement_method '\f & \w scans'
_diffrn_radiation_monochromator '10cm confocal mirrors'
_diffrn_radiation_source
;
'Bruker-Nonius FR591 rotating anode'
;
_diffrn_radiation_type MoK\a
_diffrn_radiation_wavelength 0.71073
_diffrn_reflns_av_R_equivalents 0.1598
_diffrn_reflns_av_sigmaI/netI 0.0601
_diffrn_reflns_limit_h_max 27
_diffrn_reflns_limit_h_min -27
_diffrn_reflns_limit_k_max 20
_diffrn_reflns_limit_k_min -20
_diffrn_reflns_limit_l_max 17
_diffrn_reflns_limit_l_min -17
_diffrn_reflns_number 94641
_diffrn_reflns_theta_full 25.03
_diffrn_reflns_theta_max 25.03
_diffrn_reflns_theta_min 2.94
_exptl_absorpt_coefficient_mu 0.516
_exptl_absorpt_correction_T_max 0.9599
_exptl_absorpt_correction_T_min 0.9038
_exptl_absorpt_correction_type multi-scan
_exptl_absorpt_process_details '(SADABS; Sheldrick, 2006)'
_exptl_crystal_colour 'Dark Brown'
_exptl_crystal_density_diffrn 1.243
_exptl_crystal_density_method 'not measured'
_exptl_crystal_description Plate
_exptl_crystal_F_000 2280
_exptl_crystal_size_max 0.20
_exptl_crystal_size_mid 0.18
_exptl_crystal_size_min 0.08
_refine_diff_density_max 1.285
_refine_diff_density_min -1.095
_refine_diff_density_rms 0.119
_refine_ls_extinction_method none
_refine_ls_goodness_of_fit_ref 1.103
_refine_ls_hydrogen_treatment constr
_refine_ls_matrix_type full
_refine_ls_number_parameters 315
_refine_ls_number_reflns 5048
_refine_ls_number_restraints 6
_refine_ls_restrained_S_all 1.109
_refine_ls_R_factor_all 0.1368
_refine_ls_R_factor_gt 0.1007
_refine_ls_shift/su_max 0.001
_refine_ls_shift/su_mean 0.000
_refine_ls_structure_factor_coef Fsqd
_refine_ls_weighting_details 'calc w=1/[\s^2^(Fo^2^)+(0.1413P)^2^+22.5445P] where P=(Fo^2^+2Fc^2^)/3'
_refine_ls_weighting_scheme calc
_refine_ls_wR_factor_gt 0.2645
_refine_ls_wR_factor_ref 0.2876
_reflns_number_gt 3629
_reflns_number_total 5048
_reflns_threshold_expression >2\s(I)
_cod_data_source_file om200641u_si_001.cif
_cod_data_source_block complex2a-Me
_cod_original_sg_symbol_H-M Pbcn
_cod_original_formula_sum 'C31 H40 Cl Cr N2 O0.50'
_cod_database_code 4076311

loop_
_symmetry_equiv_pos_as_xyz
'x, y, z'
'-x+1/2, -y+1/2, z+1/2'
'-x, y, -z+1/2'
'x+1/2, -y+1/2, -z'
'-x, -y, -z'
'x-1/2, y-1/2, -z-1/2'
'x, -y, z-1/2'
'-x-1/2, y-1/2, z'

loop_
_atom_site_label
_atom_site_type_symbol
_atom_site_fract_x
_atom_site_fract_y
_atom_site_fract_z
_atom_site_U_iso_or_equiv
_atom_site_adp_type
_atom_site_occupancy
_atom_site_symmetry_multiplicity
_atom_site_calc_flag
_atom_site_refinement_flags
O1 O 0.5000 0.0734(7) 0.7500 0.176(7) Uiso 1 2 d SD
C30 C 0.5476(4) 0.0256(6) 0.7402(10) 0.113(4) Uiso 1 1 d D
H30A H 0.5808 0.0456 0.7768 0.135 Uiso 1 1 calc R
H30B H 0.5601 0.0243 0.6765 0.135 Uiso 1 1 calc R
C31 C 0.5302(3) -0.0583(6) 0.7716(9) 0.126(5) Uiso 1 1 d D
H31A H 0.5563 -0.0997 0.7467 0.152 Uiso 1 1 calc R
H31B H 0.5284 -0.0629 0.8379 0.152 Uiso 1 1 calc R
Cr1 Cr 0.82164(4) 0.10195(6) 1.04447(7) 0.0323(4) Uani 1 1 d .
Cl2 Cl 0.77469(8) 0.22130(10) 1.04103(13) 0.0446(5) Uani 1 1 d .
C1 C 0.7594(3) 0.0258(3) 1.0973(4) 0.0280(14) Uani 1 1 d .
N1 N 0.7058(2) 0.0356(3) 1.1355(3) 0.0306(12) Uani 1 1 d .
N2 N 0.7688(2) -0.0542(3) 1.1049(4) 0.0334(13) Uani 1 1 d .
C2 C 0.6826(3) -0.0349(4) 1.1656(5) 0.0361(15) Uani 1 1 d .
H2 H 0.6457 -0.0420 1.1945 0.043 Uiso 1 1 calc R
C4 C 0.8211(3) -0.0953(4) 1.0718(5) 0.0367(16) Uani 1 1 d .
H4A H 0.8244 -0.0873 1.0061 0.044 Uiso 1 1 calc R
H4B H 0.8166 -0.1527 1.0829 0.044 Uiso 1 1 calc R
C5 C 0.8777(3) -0.0661(4) 1.1175(5) 0.0373(16) Uani 1 1 d .
H5A H 0.8738 -0.0732 1.1833 0.045 Uiso 1 1 calc R
H5B H 0.9111 -0.0991 1.0970 0.045 Uiso 1 1 calc R
C3 C 0.7215(3) -0.0911(4) 1.1467(4) 0.0367(16) Uani 1 1 d .
H3 H 0.7177 -0.1458 1.1594 0.044 Uiso 1 1 calc R
C6 C 0.8917(3) 0.0188(4) 1.0985(5) 0.0365(16) Uani 1 1 d .
C10 C 0.9170(3) 0.0546(4) 1.0190(5) 0.0395(17) Uani 1 1 d .
C11 C 0.9379(3) 0.0256(5) 0.9361(5) 0.050(2) Uani 1 1 d .
C9 C 0.9196(3) 0.1394(5) 1.0362(5) 0.0444(18) Uani 1 1 d .
C13 C 0.9591(3) 0.1606(7) 0.8913(7) 0.073(3) Uani 1 1 d .
H10 H 0.9734 0.1945 0.8454 0.088 Uiso 1 1 calc R
C8 C 0.8988(3) 0.1529(4) 1.1250(5) 0.0409(17) Uani 1 1 d .
H13 H 0.8954 0.2028 1.1536 0.049 Uiso 1 1 calc R
C14 C 0.9401(3) 0.1922(6) 0.9685(7) 0.060(3) Uani 1 1 d .
C12 C 0.9584(3) 0.0783(7) 0.8760(6) 0.063(3) Uani 1 1 d .
H9 H 0.9732 0.0591 0.8204 0.076 Uiso 1 1 calc R
C7 C 0.8841(3) 0.0805(4) 1.1629(5) 0.0380(16) Uani 1 1 d .
H14 H 0.8710 0.0731 1.2229 0.046 Uiso 1 1 calc R
C17 C 0.6758(2) 0.1095(4) 1.1502(4) 0.0280(14) Uani 1 1 d .
C22 C 0.6848(3) 0.1483(4) 1.2326(4) 0.0309(14) Uani 1 1 d .
C23 C 0.7280(3) 0.1187(4) 1.3018(4) 0.0351(15) Uani 1 1 d .
H23 H 0.7483 0.0711 1.2770 0.042 Uiso 1 1 calc R
C19 C 0.6033(3) 0.2034(4) 1.1048(5) 0.0358(16) Uani 1 1 d .
H19 H 0.5757 0.2226 1.0622 0.043 Uiso 1 1 calc R
C26 C 0.6295(3) 0.0937(4) 0.9961(5) 0.0389(16) Uani 1 1 d .
H26 H 0.6640 0.0576 0.9888 0.047 Uiso 1 1 calc R
C18 C 0.6363(3) 0.1367(4) 1.0848(4) 0.0316(14) Uani 1 1 d .
C24 C 0.7745(3) 0.1825(5) 1.3205(5) 0.0437(17) Uani 1 1 d .
H24A H 0.7926 0.1988 1.2637 0.066 Uiso 1 1 calc R
H24B H 0.8047 0.1612 1.3606 0.066 Uiso 1 1 calc R
H24C H 0.7557 0.2282 1.3490 0.066 Uiso 1 1 calc R
C21 C 0.6507(3) 0.2159(4) 1.2490(5) 0.0366(15) Uani 1 1 d .
H21 H 0.6555 0.2439 1.3038 0.044 Uiso 1 1 calc R
C27 C 0.6290(4) 0.1510(5) 0.9161(5) 0.053(2) Uani 1 1 d .
H27A H 0.5927 0.1821 0.9172 0.079 Uiso 1 1 calc R
H27B H 0.6311 0.1211 0.8599 0.079 Uiso 1 1 calc R
H27C H 0.6629 0.1865 0.9203 0.079 Uiso 1 1 calc R
C28 C 0.5736(3) 0.0433(5) 0.9952(6) 0.054(2) Uani 1 1 d .
H28A H 0.5758 0.0035 1.0429 0.081 Uiso 1 1 calc R
H28B H 0.5699 0.0169 0.9368 0.081 Uiso 1 1 calc R
H28C H 0.5393 0.0771 1.0052 0.081 Uiso 1 1 calc R
C29 C 0.7999(3) 0.0755(4) 0.9070(4) 0.0272(13) Uani 1 1 d .
H29A H 0.8099 0.0204 0.8940 0.041 Uiso 1 1 calc R
H29B H 0.8222 0.1104 0.8670 0.041 Uiso 1 1 calc R
H29C H 0.7577 0.0837 0.8975 0.041 Uiso 1 1 calc R
C20 C 0.6102(3) 0.2423(4) 1.1863(5) 0.0389(16) Uani 1 1 d .
H20 H 0.5869 0.2874 1.1991 0.047 Uiso 1 1 calc R
C25 C 0.6967(3) 0.0950(4) 1.3884(5) 0.0412(17) Uani 1 1 d .
H25A H 0.6794 0.1419 1.4164 0.062 Uiso 1 1 calc R
H25B H 0.7251 0.0710 1.4298 0.062 Uiso 1 1 calc R
H25C H 0.6656 0.0569 1.3745 0.062 Uiso 1 1 calc R
C16 C 0.9384(3) -0.0631(6) 0.9149(6) 0.060(2) Uani 1 1 d .
H15A H 0.9605 -0.0723 0.8593 0.090 Uiso 1 1 calc R
H15B H 0.8979 -0.0818 0.9073 0.090 Uiso 1 1 calc R
H15C H 0.9571 -0.0918 0.9644 0.090 Uiso 1 1 calc R
C15 C 0.9406(4) 0.2800(6) 0.9876(8) 0.079(3) Uani 1 1 d .
H16A H 0.9473 0.3090 0.9316 0.119 Uiso 1 1 calc R
H16B H 0.9720 0.2921 1.0305 0.119 Uiso 1 1 calc R
H16C H 0.9026 0.2957 1.0133 0.119 Uiso 1 1 calc R

loop_
_atom_site_aniso_label
_atom_site_aniso_U_11
_atom_site_aniso_U_22
_atom_site_aniso_U_33
_atom_site_aniso_U_23
_atom_site_aniso_U_13
_atom_site_aniso_U_12
Cr1 0.0226(6) 0.0325(6) 0.0417(7) 0.0026(5) -0.0022(4) -0.0007(4)
Cl2 0.0358(10) 0.0362(9) 0.0619(12) 0.0046(8) -0.0009(8) 0.0002(7)
C1 0.026(3) 0.026(3) 0.032(3) 0.000(3) -0.008(3) 0.003(3)
N1 0.026(3) 0.030(3) 0.036(3) -0.002(2) -0.002(2) 0.001(2)
N2 0.031(3) 0.031(3) 0.038(3) -0.004(2) -0.003(2) 0.002(2)
C2 0.033(4) 0.031(4) 0.044(4) 0.000(3) 0.009(3) -0.005(3)
C4 0.028(4) 0.034(4) 0.048(4) -0.004(3) 0.002(3) 0.006(3)
C5 0.030(4) 0.038(4) 0.044(4) 0.002(3) -0.006(3) 0.006(3)
C3 0.038(4) 0.031(4) 0.041(4) 0.003(3) -0.001(3) -0.009(3)
C6 0.024(3) 0.044(4) 0.041(4) 0.002(3) -0.006(3) 0.004(3)
C10 0.022(3) 0.052(4) 0.044(4) 0.007(3) -0.005(3) 0.003(3)
C11 0.025(4) 0.082(6) 0.043(4) 0.011(4) 0.001(3) 0.007(4)
C9 0.014(3) 0.056(5) 0.064(5) 0.017(4) -0.008(3) -0.005(3)
C13 0.026(4) 0.110(9) 0.085(7) 0.056(6) 0.006(4) 0.006(5)
C8 0.026(4) 0.038(4) 0.059(5) 0.000(3) -0.011(3) -0.003(3)
C14 0.015(3) 0.074(6) 0.092(7) 0.040(5) -0.006(4) -0.004(4)
C12 0.026(4) 0.117(8) 0.047(5) 0.017(5) 0.003(3) 0.003(5)
C7 0.035(4) 0.043(4) 0.036(4) 0.004(3) -0.002(3) 0.002(3)
C17 0.019(3) 0.029(3) 0.037(3) 0.002(3) 0.004(3) -0.002(3)
C22 0.027(3) 0.031(3) 0.034(3) -0.001(3) 0.001(3) -0.007(3)
C23 0.030(3) 0.037(4) 0.038(4) -0.007(3) -0.004(3) 0.005(3)
C19 0.021(3) 0.043(4) 0.043(4) 0.005(3) 0.003(3) 0.005(3)
C26 0.030(4) 0.048(4) 0.040(4) -0.002(3) -0.003(3) -0.004(3)
C18 0.024(3) 0.035(3) 0.036(3) 0.002(3) 0.001(3) -0.003(3)
C24 0.031(4) 0.053(4) 0.047(4) -0.003(3) -0.007(3) -0.004(3)
C21 0.037(4) 0.035(4) 0.038(4) -0.006(3) 0.003(3) -0.001(3)
C27 0.048(5) 0.071(5) 0.039(4) 0.009(4) -0.007(3) 0.000(4)
C28 0.041(4) 0.063(5) 0.058(5) -0.011(4) -0.006(4) -0.016(4)
C29 0.017(3) 0.029(3) 0.036(3) -0.004(3) 0.009(3) -0.004(2)
C20 0.031(4) 0.033(4) 0.052(4) 0.006(3) 0.005(3) 0.003(3)
C25 0.039(4) 0.049(4) 0.035(4) 0.005(3) -0.004(3) -0.005(3)
C16 0.032(4) 0.093(7) 0.054(5) -0.025(5) 0.005(4) 0.009(4)
C15 0.042(5) 0.072(7) 0.123(9) 0.048(6) -0.007(5) -0.014(4)

loop_
_atom_type_symbol
_atom_type_description
_atom_type_scat_dispersion_real
_atom_type_scat_dispersion_imag
_atom_type_scat_source
C C 0.0033 0.0016 'International Tables Vol C Tables 4.2.6.8 and 6.1.1.4'
H H 0.0000 0.0000 'International Tables Vol C Tables 4.2.6.8 and 6.1.1.4'
N N 0.0061 0.0033 'International Tables Vol C Tables 4.2.6.8 and 6.1.1.4'
Cl Cl 0.1484 0.1585 'International Tables Vol C Tables 4.2.6.8 and 6.1.1.4'
Cr Cr 0.3209 0.6236 'International Tables Vol C Tables 4.2.6.8 and 6.1.1.4'
O O 0.0106 0.0060 'International Tables Vol C Tables 4.2.6.8 and 6.1.1.4'

loop_
_geom_angle_atom_site_label_1
_geom_angle_atom_site_label_2
_geom_angle_atom_site_label_3
_geom_angle
_geom_angle_site_symmetry_1
C30 O1 C30 106.9(8) 3_656
O1 C30 C31 108.1(8) .
O1 C30 H30A 110.1 .
C31 C30 H30A 110.1 .
O1 C30 H30B 110.1 .
C31 C30 H30B 110.1 .
H30A C30 H30B 108.4 .
C31 C31 C30 95.9(5) 3_656
C31 C31 H31A 112.6 3_656
C30 C31 H31A 112.6 .
C31 C31 H31B 112.6 3_656
C30 C31 H31B 112.6 .
H31A C31 H31B 110.1 .
C1 Cr1 C29 94.2(2) .
C1 Cr1 C6 87.7(2) .
C29 Cr1 C6 111.6(2) .
C1 Cr1 Cl2 103.88(17) .
C29 Cr1 Cl2 93.19(17) .
C6 Cr1 Cl2 151.98(19) .
C1 Cr1 C7 91.9(2) .
C29 Cr1 C7 147.2(2) .
C6 Cr1 C7 36.4(2) .
Cl2 Cr1 C7 116.53(19) .
C1 Cr1 C8 124.0(2) .
C29 Cr1 C8 138.7(2) .
C6 Cr1 C8 60.8(2) .
Cl2 Cr1 C8 92.07(19) .
C7 Cr1 C8 35.3(2) .
C1 Cr1 C9 147.9(2) .
C29 Cr1 C9 103.2(2) .
C6 Cr1 C9 61.0(2) .
Cl2 Cr1 C9 101.9(2) .
C7 Cr1 C9 59.3(2) .
C8 Cr1 C9 35.9(3) .
C1 Cr1 C10 118.8(2) .
C29 Cr1 C10 89.3(2) .
C6 Cr1 C10 36.5(2) .
Cl2 Cr1 C10 136.98(19) .
C7 Cr1 C10 59.8(2) .
C8 Cr1 C10 60.4(3) .
C9 Cr1 C10 36.5(3) .
N1 C1 N2 103.1(5) .
N1 C1 Cr1 134.3(4) .
N2 C1 Cr1 122.5(4) .
C1 N1 C2 111.9(5) .
C1 N1 C17 126.6(5) .
C2 N1 C17 121.3(5) .
C1 N2 C3 110.9(5) .
C1 N2 C4 124.6(5) .
C3 N2 C4 124.4(5) .
C3 C2 N1 107.2(6) .
C3 C2 H2 126.4 .
N1 C2 H2 126.4 .
N2 C4 C5 112.2(5) .
N2 C4 H4A 109.2 .
C5 C4 H4A 109.2 .
N2 C4 H4B 109.2 .
C5 C4 H4B 109.2 .
H4A C4 H4B 107.9 .
C6 C5 C4 113.8(5) .
C6 C5 H5A 108.8 .
C4 C5 H5A 108.8 .
C6 C5 H5B 108.8 .
C4 C5 H5B 108.8 .
H5A C5 H5B 107.7 .
C2 C3 N2 106.8(6) .
C2 C3 H3 126.6 .
N2 C3 H3 126.6 .
C7 C6 C10 106.8(6) .
C7 C6 C5 123.4(6) .
C10 C6 C5 129.8(6) .
C7 C6 Cr1 72.5(4) .
C10 C6 Cr1 74.3(4) .
C5 C6 Cr1 120.8(4) .
C11 C10 C6 134.6(7) .
C11 C10 C9 118.8(7) .
C6 C10 C9 106.6(6) .
C11 C10 Cr1 125.0(5) .
C6 C10 Cr1 69.2(4) .
C9 C10 Cr1 70.9(4) .
C12 C11 C10 117.8(9) .
C12 C11 C16 120.6(8) .
C10 C11 C16 121.6(7) .
C8 C9 C14 131.6(8) .
C8 C9 C10 107.9(6) .
C14 C9 C10 120.5(8) .
C8 C9 Cr1 71.0(4) .
C14 C9 Cr1 121.5(5) .
C10 C9 Cr1 72.6(4) .
C14 C13 C12 122.0(8) .
C14 C13 H10 119.0 .
C12 C13 H10 119.0 .
C7 C8 C9 108.4(7) .
C7 C8 Cr1 72.3(4) .
C9 C8 Cr1 73.1(4) .
C7 C8 H13 125.8 .
C9 C8 H13 125.8 .
Cr1 C8 H13 120.5 .
C13 C14 C9 117.4(9) .
C13 C14 C15 123.5(9) .
C9 C14 C15 119.1(9) .
C11 C12 C13 123.4(9) .
C11 C12 H9 118.3 .
C13 C12 H9 118.3 .
C8 C7 C6 110.2(6) .
C8 C7 Cr1 72.4(4) .
C6 C7 Cr1 71.1(4) .
C8 C7 H14 124.9 .
C6 C7 H14 124.9 .
Cr1 C7 H14 123.2 .
C18 C17 C22 123.0(6) .
C18 C17 N1 118.9(5) .
C22 C17 N1 118.0(5) .
C21 C22 C17 116.9(6) .
C21 C22 C23 120.8(6) .
C17 C22 C23 122.3(6) .
C22 C23 C25 111.1(5) .
C22 C23 C24 109.7(6) .
C25 C23 C24 110.7(6) .
C22 C23 H23 108.4 .
C25 C23 H23 108.4 .
C24 C23 H23 108.4 .
C20 C19 C18 120.8(6) .
C20 C19 H19 119.6 .
C18 C19 H19 119.6 .
C18 C26 C28 111.0(6) .
C18 C26 C27 111.8(6) .
C28 C26 C27 109.9(6) .
C18 C26 H26 108.0 .
C28 C26 H26 108.0 .
C27 C26 H26 108.0 .
C19 C18 C17 117.7(6) .
C19 C18 C26 121.5(6) .
C17 C18 C26 120.7(6) .
C23 C24 H24A 109.5 .
C23 C24 H24B 109.5 .
H24A C24 H24B 109.5 .
C23 C24 H24C 109.5 .
H24A C24 H24C 109.5 .
H24B C24 H24C 109.5 .
C20 C21 C22 120.9(6) .
C20 C21 H21 119.5 .
C22 C21 H21 119.5 .
C26 C27 H27A 109.5 .
C26 C27 H27B 109.5 .
H27A C27 H27B 109.5 .
C26 C27 H27C 109.5 .
H27A C27 H27C 109.5 .
H27B C27 H27C 109.5 .
C26 C28 H28A 109.5 .
C26 C28 H28B 109.5 .
H28A C28 H28B 109.5 .
C26 C28 H28C 109.5 .
H28A C28 H28C 109.5 .
H28B C28 H28C 109.5 .
Cr1 C29 H29A 109.5 .
Cr1 C29 H29B 109.5 .
H29A C29 H29B 109.5 .
Cr1 C29 H29C 109.5 .
H29A C29 H29C 109.5 .
H29B C29 H29C 109.5 .
C21 C20 C19 120.6(6) .
C21 C20 H20 119.7 .
C19 C20 H20 119.7 .
C23 C25 H25A 109.5 .
C23 C25 H25B 109.5 .
H25A C25 H25B 109.5 .
C23 C25 H25C 109.5 .
H25A C25 H25C 109.5 .
H25B C25 H25C 109.5 .
C11 C16 H15A 109.5 .
C11 C16 H15B 109.5 .
H15A C16 H15B 109.5 .
C11 C16 H15C 109.5 .
H15A C16 H15C 109.5 .
H15B C16 H15C 109.5 .
C14 C15 H16A 109.5 .
C14 C15 H16B 109.5 .
H16A C15 H16B 109.5 .
C14 C15 H16C 109.5 .
H16A C15 H16C 109.5 .
H16B C15 H16C 109.5 .

loop_
_geom_bond_atom_site_label_1
_geom_bond_atom_site_label_2
_geom_bond_distance
_geom_bond_site_symmetry_2
O1 C30 1.361(8) 3_656
O1 C30 1.361(8) .
C30 C31 1.547(8) .
C30 H30A 0.9900 .
C30 H30B 0.9900 .
C31 C31 1.518(9) 3_656
C31 H31A 0.9900 .
C31 H31B 0.9900 .
Cr1 C1 2.070(6) .
Cr1 C29 2.150(6) .
Cr1 C6 2.273(6) .
Cr1 Cl2 2.287(2) .
Cr1 C7 2.292(7) .
Cr1 C8 2.292(7) .
Cr1 C9 2.320(6) .
Cr1 C10 2.342(7) .
C1 N1 1.353(8) .
C1 N2 1.378(8) .
N1 C2 1.382(8) .
N1 C17 1.442(8) .
N2 C3 1.391(8) .
N2 C4 1.463(8) .
C2 C3 1.329(10) .
C2 H2 0.9500 .
C4 C5 1.538(9) .
C4 H4A 0.9900 .
C4 H4B 0.9900 .
C5 C6 1.500(9) .
C5 H5A 0.9900 .
C5 H5B 0.9900 .
C3 H3 0.9500 .
C6 C7 1.428(10) .
C6 C10 1.448(10) .
C10 C11 1.410(11) .
C10 C9 1.460(11) .
C11 C12 1.347(12) .
C11 C16 1.536(12) .
C9 C8 1.422(10) .
C9 C14 1.425(11) .
C13 C14 1.339(14) .
C13 C12 1.413(15) .
C13 H10 0.9500 .
C8 C7 1.389(10) .
C8 H13 0.9500 .
C14 C15 1.513(14) .
C12 H9 0.9500 .
C7 H14 0.9500 .
C17 C18 1.402(9) .
C17 C22 1.406(9) .
C22 C21 1.404(9) .
C22 C23 1.508(9) .
C23 C25 1.524(10) .
C23 C24 1.537(9) .
C23 H23 1.0000 .
C19 C20 1.388(10) .
C19 C18 1.388(9) .
C19 H19 0.9500 .
C26 C18 1.516(10) .
C26 C28 1.532(10) .
C26 C27 1.535(10) .
C26 H26 1.0000 .
C24 H24A 0.9800 .
C24 H24B 0.9800 .
C24 H24C 0.9800 .
C21 C20 1.385(10) .
C21 H21 0.9500 .
C27 H27A 0.9800 .
C27 H27B 0.9800 .
C27 H27C 0.9800 .
C28 H28A 0.9800 .
C28 H28B 0.9800 .
C28 H28C 0.9800 .
C29 H29A 0.9800 .
C29 H29B 0.9800 .
C29 H29C 0.9800 .
C20 H20 0.9500 .
C25 H25A 0.9800 .
C25 H25B 0.9800 .
C25 H25C 0.9800 .
C16 H15A 0.9800 .
C16 H15B 0.9800 .
C16 H15C 0.9800 .
C15 H16A 0.9800 .
C15 H16B 0.9800 .
C15 H16C 0.9800 .
